data_7052232
loop_
_publ_author_name
'Giannellini, Valerio'
'Bambagiotti-Alberti, Massimo'
'Bruni, Bruno'
'Di Vaira, Massimo'

_publ_section_title
;
 Structural and conformational study of two solvates of a fulgenic acid
 derivative
;
_journal_issue 4
_journal_name_full 'New Journal of Chemistry'
_journal_page_first 647
_journal_paper_doi 10.1039/b515266f
_journal_volume 30
_journal_year 2006
_chemical_formula_moiety 'C34 H30 O8 . C1 H4 O1 '
_chemical_formula_sum 'C35 H34 O9'
_chemical_formula_weight 598.62
_chemical_name_common
;2,3-bis(4-benzyloxy-3-methoxy-benzilidene)-succinic acid
methanol solvate
;
_chemical_name_systematic
;
2,3-bis(4-benzyloxy-3-methoxy-benzilidene)-succinic acid
methanol solvate
;
_space_group_IT_number 2
_symmetry_cell_setting triclinic
_symmetry_space_group_name_Hall '-P 1'
_symmetry_space_group_name_H-M 'P -1'
_atom_sites_solution_hydrogens geom
_atom_sites_solution_primary direct
_atom_sites_solution_secondary difmap
_audit_creation_method SHELXL-97
_cell_angle_alpha 73.297(3)
_cell_angle_beta 74.559(3)
_cell_angle_gamma 77.321(3)
_cell_formula_units_Z 2
_cell_length_a 10.6859(4)
_cell_length_b 10.7325(4)
_cell_length_c 14.5858(5)
_cell_measurement_reflns_used 8905
_cell_measurement_temperature 295(2)
_cell_measurement_theta_max 55.0
_cell_measurement_theta_min 6.0
_cell_volume 1525.75(10)
_computing_cell_refinement 'CrysAlisCCD (Oxford Diffraction, 2001)'
_computing_data_collection 'CrysAlisCCD (Oxford Diffraction, 2001)'
_computing_data_reduction 'CrysAlisRED (Oxford Diffraction, 2001)'
_computing_molecular_graphics 'ORTEP3 (Farrugia, 1997)'
_computing_structure_refinement 'SHELXL-97 (Sheldrick, 1997)'
_computing_structure_solution 'SIR97 (Altomare et al., 1999)'
_diffrn_ambient_temperature 295(2)
_diffrn_measured_fraction_theta_full 0.936
_diffrn_measured_fraction_theta_max 0.936
_diffrn_measurement_device_type 'Oxford Diffraction, Excalibur PX Ultra, CCD'
_diffrn_measurement_method '\w scans'
_diffrn_radiation_monochromator graphite
_diffrn_radiation_source 'fine-focus sealed tube'
_diffrn_radiation_type CuK\a
_diffrn_radiation_wavelength 1.54180
_diffrn_reflns_av_R_equivalents 0.0264
_diffrn_reflns_av_sigmaI/netI 0.0287
_diffrn_reflns_limit_h_max 12
_diffrn_reflns_limit_h_min -12
_diffrn_reflns_limit_k_max 12
_diffrn_reflns_limit_k_min -12
_diffrn_reflns_limit_l_max 16
_diffrn_reflns_limit_l_min -16
_diffrn_reflns_number 16190
_diffrn_reflns_theta_full 65.47
_diffrn_reflns_theta_max 65.47
_diffrn_reflns_theta_min 4.35
_diffrn_standards_number 0
_exptl_absorpt_coefficient_mu 0.774
_exptl_absorpt_correction_T_max 1.000
_exptl_absorpt_correction_T_min 0.816
_exptl_absorpt_correction_type multi-scan
_exptl_absorpt_process_details 'SADABS (Sheldrick, 1986)'
_exptl_crystal_colour 'pale yellow'
_exptl_crystal_density_diffrn 1.303
_exptl_crystal_density_method 'not measured'
_exptl_crystal_description prism
_exptl_crystal_F_000 632
_exptl_crystal_size_max 0.42
_exptl_crystal_size_mid 0.38
_exptl_crystal_size_min 0.26
_refine_diff_density_max 0.198
_refine_diff_density_min -0.234
_refine_diff_density_rms 0.032
_refine_ls_extinction_coef 0.0046(6)
_refine_ls_extinction_expression Fc^*^=kFc[1+0.001xFc^2^\l^3^/sin(2\q)]^-1/4^
_refine_ls_extinction_method SHELXL
_refine_ls_goodness_of_fit_ref 0.958
_refine_ls_hydrogen_treatment refxyz
_refine_ls_matrix_type full
_refine_ls_number_parameters 500
_refine_ls_number_reflns 4927
_refine_ls_number_restraints 0
_refine_ls_restrained_S_all 0.958
_refine_ls_R_factor_all 0.0455
_refine_ls_R_factor_gt 0.0369
_refine_ls_shift/su_max 0.000
_refine_ls_shift/su_mean 0.000
_refine_ls_structure_factor_coef Fsqd
_refine_ls_weighting_details 'calc w=1/[\s^2^(Fo^2^)+(0.0711P)^2^+0.0000P] where P=(Fo^2^+2Fc^2^)/3'
_refine_ls_weighting_scheme calc
_refine_ls_wR_factor_gt 0.0954
_refine_ls_wR_factor_ref 0.0991
_reflns_number_gt 3705
_reflns_number_total 4927
_reflns_threshold_expression I>2sigma(I)
_cod_data_source_file b515266f.txt
_cod_data_source_block fulgen1a
_cod_original_sg_symbol_H-M P-1
_cod_database_code 7052232

loop_
_symmetry_equiv_pos_as_xyz
'x, y, z'
'-x, -y, -z'

loop_
_atom_site_label
_atom_site_type_symbol
_atom_site_fract_x
_atom_site_fract_y
_atom_site_fract_z
_atom_site_U_iso_or_equiv
_atom_site_adp_type
_atom_site_occupancy
_atom_site_symmetry_multiplicity
_atom_site_calc_flag
_atom_site_refinement_flags
_atom_site_disorder_assembly
_atom_site_disorder_group
O1 O 1.04252(10) 0.59958(10) 0.87507(8) 0.0524(3) Uani 1 1 d . . .
H1O H 1.0674(19) 0.526(2) 0.9192(15) 0.079 Uiso 1 1 d . . .
O2 O 0.87960(10) 0.62032(10) 1.00394(7) 0.0534(3) Uani 1 1 d . . .
C1 C 0.93645(12) 0.66492(13) 0.91860(10) 0.0370(3) Uani 1 1 d . . .
C2 C 0.88625(12) 0.79604(12) 0.86278(9) 0.0347(3) Uani 1 1 d . . .
C3 C 0.96242(13) 0.85345(13) 0.77792(10) 0.0376(3) Uani 1 1 d . . .
H3 H 1.0464(15) 0.8034(15) 0.7572(10) 0.045 Uiso 1 1 d . . .
C4 C 0.93961(13) 0.98240(13) 0.71058(10) 0.0392(3) Uani 1 1 d . . .
C5 C 1.03867(14) 1.01403(14) 0.62659(10) 0.0416(3) Uani 1 1 d . . .
H5 H 1.1164(16) 0.9498(15) 0.6145(11) 0.050 Uiso 1 1 d . . .
C6 C 1.02642(14) 1.13326(14) 0.55810(10) 0.0436(3) Uani 1 1 d . . .
C7 C 0.91204(15) 1.22639(14) 0.57336(10) 0.0455(4) Uani 1 1 d . . .
C8 C 0.81463(17) 1.19593(15) 0.65592(11) 0.0520(4) Uani 1 1 d . . .
H8 H 0.7355(18) 1.2584(18) 0.6681(12) 0.062 Uiso 1 1 d . . .
C9 C 0.82773(15) 1.07569(15) 0.72347(11) 0.0485(4) Uani 1 1 d . . .
H9 H 0.7548(17) 1.0622(16) 0.7815(12) 0.058 Uiso 1 1 d . . .
O3 O 1.11853(11) 1.17012(11) 0.47458(8) 0.0615(3) Uani 1 1 d . . .
C10 C 1.23217(18) 1.0770(2) 0.45408(15) 0.0656(5) Uani 1 1 d . . .
H101 H 1.284(2) 1.058(2) 0.5042(17) 0.098 Uiso 1 1 d . . .
H102 H 1.283(2) 1.116(2) 0.3901(17) 0.098 Uiso 1 1 d . . .
H103 H 1.208(2) 0.988(2) 0.4520(16) 0.098 Uiso 1 1 d . . .
O4 O 0.90833(11) 1.34270(10) 0.50375(8) 0.0584(3) Uani 1 1 d . . .
C11 C 0.7809(2) 1.42290(16) 0.49910(14) 0.0627(5) Uani 1 1 d . . .
H111 H 0.8082(18) 1.5093(19) 0.4496(14) 0.075 Uiso 1 1 d . . .
H112 H 0.7344(19) 1.4383(18) 0.5629(15) 0.075 Uiso 1 1 d . . .
C12 C 0.69751(17) 1.36142(15) 0.46226(12) 0.0558(4) Uani 1 1 d . . .
C13 C 0.74325(18) 1.33026(17) 0.37231(13) 0.0594(4) Uani 1 1 d . . .
H13 H 0.8290(19) 1.3534(17) 0.3335(13) 0.071 Uiso 1 1 d . . .
C14 C 0.6701(2) 1.2739(2) 0.33553(17) 0.0741(5) Uani 1 1 d . . .
H14 H 0.704(2) 1.247(2) 0.2712(16) 0.089 Uiso 1 1 d . . .
C15 C 0.5483(2) 1.2478(2) 0.3869(2) 0.0900(7) Uani 1 1 d . . .
H15 H 0.491(2) 1.204(2) 0.3625(17) 0.108 Uiso 1 1 d . . .
C16 C 0.4993(2) 1.2781(3) 0.4767(2) 0.1039(9) Uani 1 1 d . . .
H16 H 0.421(3) 1.267(3) 0.513(2) 0.125 Uiso 1 1 d . . .
C17 C 0.5739(2) 1.3344(2) 0.51543(17) 0.0823(6) Uani 1 1 d . . .
H17 H 0.547(2) 1.359(2) 0.5771(19) 0.099 Uiso 1 1 d . . .
O5 O 0.86330(11) 0.95962(12) 0.98181(9) 0.0620(3) Uani 1 1 d . . .
H5O H 0.857(2) 1.036(2) 1.0002(16) 0.093 Uiso 1 1 d . . .
O6 O 0.65743(10) 1.04843(10) 0.97274(9) 0.0591(3) Uani 1 1 d . . .
C18 C 0.75079(14) 0.96407(14) 0.95789(10) 0.0437(3) Uani 1 1 d . . .
C19 C 0.75506(12) 0.85809(12) 0.90971(9) 0.0355(3) Uani 1 1 d . . .
C20 C 0.63877(13) 0.82437(13) 0.91512(10) 0.0393(3) Uani 1 1 d . . .
H20 H 0.5637(16) 0.8707(15) 0.9487(11) 0.047 Uiso 1 1 d . . .
C21 C 0.60859(12) 0.72270(13) 0.87945(10) 0.0397(3) Uani 1 1 d . . .
C22 C 0.69847(13) 0.65321(13) 0.81461(10) 0.0401(3) Uani 1 1 d . . .
H22 H 0.7856(16) 0.6764(14) 0.7881(10) 0.048 Uiso 1 1 d . . .
C23 C 0.66419(13) 0.55468(13) 0.78747(10) 0.0392(3) Uani 1 1 d . . .
C24 C 0.53601(13) 0.52259(14) 0.82438(10) 0.0424(3) Uani 1 1 d . . .
C25 C 0.44697(15) 0.59182(16) 0.88686(12) 0.0525(4) Uani 1 1 d . . .
H25 H 0.3596(18) 0.5715(16) 0.9128(12) 0.063 Uiso 1 1 d . . .
C26 C 0.48271(14) 0.69066(16) 0.91336(12) 0.0512(4) Uani 1 1 d . . .
H26 H 0.4224(18) 0.7329(17) 0.9574(13) 0.061 Uiso 1 1 d . . .
O7 O 0.74666(9) 0.48286(10) 0.72575(8) 0.0522(3) Uani 1 1 d . . .
C27 C 0.87695(17) 0.5134(2) 0.68688(16) 0.0630(5) Uani 1 1 d . . .
H271 H 0.876(2) 0.605(2) 0.6485(16) 0.094 Uiso 1 1 d . . .
H272 H 0.919(2) 0.453(2) 0.6495(16) 0.094 Uiso 1 1 d . . .
H273 H 0.922(2) 0.501(2) 0.7433(17) 0.094 Uiso 1 1 d . . .
O8 O 0.50980(9) 0.42470(10) 0.79278(8) 0.0502(3) Uani 1 1 d . . .
C28 C 0.37890(15) 0.39216(17) 0.83169(13) 0.0502(4) Uani 1 1 d . . .
H281 H 0.3139(17) 0.4752(17) 0.8114(12) 0.060 Uiso 1 1 d . . .
H282 H 0.3646(16) 0.3635(17) 0.9021(14) 0.060 Uiso 1 1 d . . .
C29 C 0.36238(14) 0.28494(14) 0.79157(11) 0.0454(4) Uani 1 1 d . . .
C30 C 0.25247(18) 0.2986(2) 0.75432(15) 0.0656(5) Uani 1 1 d . . .
H30 H 0.193(2) 0.380(2) 0.7504(14) 0.079 Uiso 1 1 d . . .
C31 C 0.2286(2) 0.1982(2) 0.72358(18) 0.0832(6) Uani 1 1 d . . .
H31 H 0.151(2) 0.210(2) 0.6995(17) 0.100 Uiso 1 1 d . . .
C32 C 0.3149(2) 0.0830(2) 0.72848(17) 0.0807(6) Uani 1 1 d . . .
H32 H 0.298(2) 0.014(2) 0.7089(16) 0.097 Uiso 1 1 d . . .
C33 C 0.4253(2) 0.0680(2) 0.76407(16) 0.0799(6) Uani 1 1 d . . .
H33 H 0.489(2) -0.013(2) 0.7649(16) 0.096 Uiso 1 1 d . . .
C34 C 0.44855(18) 0.16862(18) 0.79614(13) 0.0631(5) Uani 1 1 d . . .
H34 H 0.5300(19) 0.1580(18) 0.8203(14) 0.076 Uiso 1 1 d . . .
O9 O 1.12388(16) 0.81501(14) 0.98265(12) 0.0873(4) Uani 1 1 d . . .
H9O H 1.018(3) 0.845(3) 0.9799(19) 0.131 Uiso 1 1 d . . .
C35 C 1.1287(3) 0.7210(3) 1.0717(2) 0.0974(8) Uani 1 1 d . . .
H351 H 1.212(3) 0.721(3) 1.094(2) 0.146 Uiso 1 1 d . . .
H352 H 1.113(3) 0.631(3) 1.075(2) 0.146 Uiso 1 1 d . . .
H353 H 1.050(3) 0.741(3) 1.122(2) 0.146 Uiso 1 1 d . . .

loop_
_atom_site_aniso_label
_atom_site_aniso_U_11
_atom_site_aniso_U_22
_atom_site_aniso_U_33
_atom_site_aniso_U_23
_atom_site_aniso_U_13
_atom_site_aniso_U_12
O1 0.0475(6) 0.0401(6) 0.0506(6) -0.0042(5) -0.0007(5) 0.0110(5)
O2 0.0470(6) 0.0466(6) 0.0466(6) 0.0010(5) 0.0006(5) 0.0042(5)
C1 0.0332(7) 0.0345(7) 0.0422(8) -0.0105(6) -0.0065(6) -0.0038(6)
C2 0.0330(7) 0.0320(7) 0.0408(8) -0.0112(6) -0.0100(5) -0.0027(5)
C3 0.0334(7) 0.0352(7) 0.0436(8) -0.0118(6) -0.0079(6) -0.0018(6)
C4 0.0417(7) 0.0356(7) 0.0404(8) -0.0091(6) -0.0099(6) -0.0054(6)
C5 0.0404(7) 0.0386(8) 0.0452(8) -0.0107(6) -0.0083(6) -0.0058(6)
C6 0.0473(8) 0.0421(8) 0.0417(8) -0.0078(6) -0.0074(6) -0.0134(7)
C7 0.0614(9) 0.0347(7) 0.0408(8) -0.0064(6) -0.0142(7) -0.0085(7)
C8 0.0596(10) 0.0394(8) 0.0474(9) -0.0083(7) -0.0096(7) 0.0067(7)
C9 0.0505(9) 0.0428(8) 0.0422(8) -0.0076(7) -0.0048(7) 0.0028(7)
O3 0.0582(7) 0.0562(7) 0.0546(7) 0.0007(5) 0.0018(5) -0.0136(6)
C10 0.0490(10) 0.0776(13) 0.0587(11) -0.0095(10) 0.0021(8) -0.0128(9)
O4 0.0748(7) 0.0386(6) 0.0538(6) 0.0014(5) -0.0155(5) -0.0076(5)
C11 0.0876(13) 0.0378(9) 0.0517(10) -0.0057(8) -0.0164(9) 0.0077(9)
C12 0.0632(10) 0.0407(8) 0.0496(10) -0.0021(7) -0.0114(8) 0.0080(7)
C13 0.0595(10) 0.0531(10) 0.0594(11) -0.0133(8) -0.0115(8) 0.0023(8)
C14 0.0747(13) 0.0688(12) 0.0806(13) -0.0205(11) -0.0269(11) 0.0010(10)
C15 0.0774(15) 0.0859(15) 0.1063(19) -0.0118(14) -0.0332(14) -0.0113(12)
C16 0.0626(13) 0.1057(18) 0.119(2) 0.0045(17) -0.0087(14) -0.0188(13)
C17 0.0781(14) 0.0793(14) 0.0636(12) -0.0035(11) -0.0007(11) 0.0043(11)
O5 0.0570(7) 0.0577(7) 0.0873(9) -0.0368(6) -0.0273(6) -0.0017(6)
O6 0.0480(6) 0.0522(6) 0.0820(8) -0.0393(6) -0.0058(5) 0.0024(5)
C18 0.0446(8) 0.0422(8) 0.0452(8) -0.0116(7) -0.0071(6) -0.0108(7)
C19 0.0372(7) 0.0304(7) 0.0367(7) -0.0078(6) -0.0076(5) -0.0016(5)
C20 0.0333(7) 0.0377(7) 0.0442(8) -0.0136(6) -0.0051(6) 0.0006(6)
C21 0.0348(7) 0.0392(7) 0.0456(8) -0.0143(6) -0.0078(6) -0.0021(6)
C22 0.0336(7) 0.0411(8) 0.0462(8) -0.0131(6) -0.0059(6) -0.0072(6)
C23 0.0354(7) 0.0403(7) 0.0421(8) -0.0146(6) -0.0050(6) -0.0045(6)
C24 0.0397(7) 0.0460(8) 0.0458(8) -0.0155(7) -0.0081(6) -0.0114(6)
C25 0.0355(8) 0.0644(10) 0.0635(10) -0.0290(8) -0.0002(7) -0.0150(7)
C26 0.0351(8) 0.0605(10) 0.0626(10) -0.0309(8) -0.0023(7) -0.0055(7)
O7 0.0408(5) 0.0574(6) 0.0645(7) -0.0340(5) 0.0042(5) -0.0140(5)
C27 0.0428(9) 0.0704(12) 0.0797(13) -0.0409(11) 0.0113(8) -0.0169(8)
O8 0.0409(5) 0.0562(6) 0.0602(6) -0.0263(5) -0.0007(4) -0.0179(5)
C28 0.0409(8) 0.0590(10) 0.0545(10) -0.0169(8) -0.0037(7) -0.0198(7)
C29 0.0453(8) 0.0468(8) 0.0449(8) -0.0095(7) -0.0060(6) -0.0158(7)
C30 0.0583(10) 0.0631(11) 0.0860(13) -0.0261(10) -0.0274(9) -0.0065(9)
C31 0.0785(13) 0.0857(15) 0.1125(17) -0.0397(13) -0.0453(12) -0.0172(12)
C32 0.1068(17) 0.0635(12) 0.0923(15) -0.0275(11) -0.0354(12) -0.0267(12)
C33 0.1052(16) 0.0518(11) 0.0895(15) -0.0235(10) -0.0380(12) 0.0030(11)
C34 0.0639(11) 0.0604(11) 0.0716(12) -0.0195(9) -0.0275(9) -0.0032(9)
O9 0.0930(10) 0.0673(9) 0.1248(13) -0.0378(9) -0.0531(9) -0.0050(8)
C35 0.0866(16) 0.0838(16) 0.124(2) -0.0151(16) -0.0264(14) -0.0263(14)

loop_
_atom_type_symbol
_atom_type_description
_atom_type_scat_dispersion_real
_atom_type_scat_dispersion_imag
_atom_type_scat_source
C C 0.0181 0.0091 'International Tables Vol C Tables 4.2.6.8 and 6.1.1.4'
H H 0.0000 0.0000 'International Tables Vol C Tables 4.2.6.8 and 6.1.1.4'
O O 0.0492 0.0322 'International Tables Vol C Tables 4.2.6.8 and 6.1.1.4'

loop_
_geom_angle_atom_site_label_1
_geom_angle_atom_site_label_2
_geom_angle_atom_site_label_3
_geom_angle
_geom_angle_site_symmetry_1
_geom_angle_site_symmetry_3
_geom_angle_publ_flag
C1 O1 H1O 108.5(13) . . ?
O2 C1 O1 121.94(12) . . ?
O2 C1 C2 120.41(12) . . ?
O1 C1 C2 117.64(12) . . ?
C3 C2 C1 119.28(12) . . ?
C3 C2 C19 125.06(12) . . ?
C1 C2 C19 115.56(11) . . ?
C2 C3 C4 130.68(13) . . ?
C2 C3 H3 116.4(8) . . ?
C4 C3 H3 112.9(8) . . ?
C9 C4 C5 117.65(12) . . ?
C9 C4 C3 125.12(12) . . ?
C5 C4 C3 117.24(13) . . ?
C6 C5 C4 121.75(14) . . ?
C6 C5 H5 118.7(9) . . ?
C4 C5 H5 119.5(9) . . ?
O3 C6 C5 124.81(13) . . ?
O3 C6 C7 115.82(12) . . ?
C5 C6 C7 119.37(12) . . ?
O4 C7 C8 124.92(14) . . ?
O4 C7 C6 115.97(12) . . ?
C8 C7 C6 119.10(12) . . ?
C7 C8 C9 120.91(15) . . ?
C7 C8 H8 120.6(10) . . ?
C9 C8 H8 118.5(10) . . ?
C8 C9 C4 121.23(14) . . ?
C8 C9 H9 116.1(10) . . ?
C4 C9 H9 122.7(10) . . ?
C6 O3 C10 117.62(12) . . ?
O3 C10 H101 110.3(14) . . ?
O3 C10 H102 106.8(13) . . ?
H101 C10 H102 110.5(19) . . ?
O3 C10 H103 111.9(13) . . ?
H101 C10 H103 108.3(19) . . ?
H102 C10 H103 109.1(18) . . ?
C7 O4 C11 117.40(12) . . ?
O4 C11 C12 111.71(13) . . ?
O4 C11 H111 101.0(10) . . ?
C12 C11 H111 112.0(10) . . ?
O4 C11 H112 111.3(11) . . ?
C12 C11 H112 109.2(11) . . ?
H111 C11 H112 111.5(15) . . ?
C13 C12 C17 118.1(2) . . ?
C13 C12 C11 119.78(16) . . ?
C17 C12 C11 122.12(19) . . ?
C14 C13 C12 121.79(19) . . ?
C14 C13 H13 120.4(11) . . ?
C12 C13 H13 117.8(11) . . ?
C15 C14 C13 120.5(2) . . ?
C15 C14 H14 116.8(12) . . ?
C13 C14 H14 122.6(12) . . ?
C14 C15 C16 119.2(2) . . ?
C14 C15 H15 123.1(14) . . ?
C16 C15 H15 117.7(14) . . ?
C15 C16 C17 120.6(2) . . ?
C15 C16 H16 124.6(19) . . ?
C17 C16 H16 114.8(19) . . ?
C12 C17 C16 119.7(2) . . ?
C12 C17 H17 113.9(14) . . ?
C16 C17 H17 126.3(14) . . ?
C18 O5 H5O 106.7(14) . . ?
O6 C18 O5 122.14(14) . . ?
O6 C18 C19 125.10(13) . . ?
O5 C18 C19 112.74(13) . . ?
C20 C19 C18 116.33(12) . . ?
C20 C19 C2 125.81(12) . . ?
C18 C19 C2 117.83(11) . . ?
C19 C20 C21 130.34(13) . . ?
C19 C20 H20 116.5(9) . . ?
C21 C20 H20 113.1(9) . . ?
C26 C21 C22 117.56(13) . . ?
C26 C21 C20 117.59(13) . . ?
C22 C21 C20 124.85(12) . . ?
C23 C22 C21 121.46(12) . . ?
C23 C22 H22 119.7(9) . . ?
C21 C22 H22 118.9(9) . . ?
O7 C23 C22 124.45(12) . . ?
O7 C23 C24 115.76(12) . . ?
C22 C23 C24 119.79(13) . . ?
O8 C24 C25 125.08(12) . . ?
O8 C24 C23 115.97(12) . . ?
C25 C24 C23 118.93(13) . . ?
C24 C25 C26 120.64(13) . . ?
C24 C25 H25 120.3(10) . . ?
C26 C25 H25 119.0(10) . . ?
C25 C26 C21 121.60(15) . . ?
C25 C26 H26 118.8(10) . . ?
C21 C26 H26 119.5(10) . . ?
C23 O7 C27 117.09(12) . . ?
O7 C27 H271 111.2(13) . . ?
O7 C27 H272 104.5(13) . . ?
H271 C27 H272 112.9(19) . . ?
O7 C27 H273 109.2(12) . . ?
H271 C27 H273 108.3(19) . . ?
H272 C27 H273 110.6(19) . . ?
C24 O8 C28 115.39(11) . . ?
O8 C28 C29 110.27(13) . . ?
O8 C28 H281 107.8(9) . . ?
C29 C28 H281 109.8(9) . . ?
O8 C28 H282 109.0(10) . . ?
C29 C28 H282 109.6(10) . . ?
H281 C28 H282 110.4(14) . . ?
C34 C29 C30 118.42(16) . . ?
C34 C29 C28 122.14(14) . . ?
C30 C29 C28 119.30(15) . . ?
C31 C30 C29 121.07(19) . . ?
C31 C30 H30 120.3(12) . . ?
C29 C30 H30 118.6(12) . . ?
C32 C31 C30 120.03(19) . . ?
C32 C31 H31 121.1(15) . . ?
C30 C31 H31 118.9(15) . . ?
C31 C32 C33 119.8(2) . . ?
C31 C32 H32 120.0(14) . . ?
C33 C32 H32 120.2(14) . . ?
C32 C33 C34 120.1(2) . . ?
C32 C33 H33 119.5(13) . . ?
C34 C33 H33 120.3(13) . . ?
C29 C34 C33 120.51(17) . . ?
C29 C34 H34 119.7(11) . . ?
C33 C34 H34 119.7(11) . . ?
C35 O9 H9O 106.5(14) . . ?
O9 C35 H351 109.5(16) . . ?
O9 C35 H352 116.2(18) . . ?
H351 C35 H352 114(3) . . ?
O9 C35 H353 109.6(19) . . ?
H351 C35 H353 111(3) . . ?
H352 C35 H353 96(2) . . ?

loop_
_geom_bond_atom_site_label_1
_geom_bond_atom_site_label_2
_geom_bond_distance
_geom_bond_site_symmetry_2
_geom_bond_publ_flag
O1 C1 1.3052(16) . ?
O1 H1O 0.91(2) . ?
O2 C1 1.2369(16) . ?
C1 C2 1.4744(18) . ?
C2 C3 1.3489(19) . ?
C2 C19 1.4895(18) . ?
C3 C4 1.4621(19) . ?
C3 H3 0.961(16) . ?
C4 C9 1.389(2) . ?
C4 C5 1.4017(19) . ?
C5 C6 1.383(2) . ?
C5 H5 0.968(17) . ?
C6 O3 1.3655(17) . ?
C6 C7 1.410(2) . ?
C7 O4 1.3645(17) . ?
C7 C8 1.377(2) . ?
C8 C9 1.385(2) . ?
C8 H8 0.967(19) . ?
C9 H9 0.986(17) . ?
O3 C10 1.418(2) . ?
C10 H101 0.98(2) . ?
C10 H102 0.97(2) . ?
C10 H103 1.05(2) . ?
O4 C11 1.449(2) . ?
C11 C12 1.495(3) . ?
C11 H111 1.043(19) . ?
C11 H112 0.97(2) . ?
C12 C13 1.383(2) . ?
C12 C17 1.387(3) . ?
C13 C14 1.372(3) . ?
C13 H13 0.982(19) . ?
C14 C15 1.361(3) . ?
C14 H14 1.01(2) . ?
C15 C16 1.380(4) . ?
C15 H15 1.03(3) . ?
C16 C17 1.403(4) . ?
C16 H16 0.88(3) . ?
C17 H17 0.97(3) . ?
O5 C18 1.3260(18) . ?
O5 H5O 0.92(2) . ?
O6 C18 1.2096(17) . ?
C18 C19 1.486(2) . ?
C19 C20 1.3455(19) . ?
C20 C21 1.461(2) . ?
C20 H20 0.942(17) . ?
C21 C26 1.387(2) . ?
C21 C22 1.407(2) . ?
C22 C23 1.3773(19) . ?
C22 H22 0.966(16) . ?
C23 O7 1.3636(17) . ?
C23 C24 1.4115(19) . ?
C24 O8 1.3679(17) . ?
C24 C25 1.380(2) . ?
C25 C26 1.383(2) . ?
C25 H25 0.957(17) . ?
C26 H26 0.923(19) . ?
O7 C27 1.4283(19) . ?
C27 H271 0.98(2) . ?
C27 H272 0.93(3) . ?
C27 H273 1.02(2) . ?
O8 C28 1.4416(17) . ?
C28 C29 1.493(2) . ?
C28 H281 1.025(18) . ?
C28 H282 0.964(18) . ?
C29 C34 1.375(2) . ?
C29 C30 1.384(2) . ?
C30 C31 1.374(3) . ?
C30 H30 0.96(2) . ?
C31 C32 1.366(3) . ?
C31 H31 0.95(2) . ?
C32 C33 1.372(3) . ?
C32 H32 0.93(2) . ?
C33 C34 1.385(3) . ?
C33 H33 0.98(3) . ?
C34 H34 0.996(19) . ?
O9 C35 1.403(3) . ?
O9 H9O 1.11(3) . ?
C35 H351 1.03(3) . ?
C35 H352 1.00(3) . ?
C35 H353 0.99(3) . ?

loop_
_geom_torsion_atom_site_label_1
_geom_torsion_atom_site_label_2
_geom_torsion_atom_site_label_3
_geom_torsion_atom_site_label_4
_geom_torsion
_geom_torsion_site_symmetry_1
_geom_torsion_site_symmetry_2
_geom_torsion_site_symmetry_3
_geom_torsion_site_symmetry_4
_geom_torsion_publ_flag
O2 C1 C2 C3 167.23(13) . . . . ?
O1 C1 C2 C3 -12.12(19) . . . . ?
O2 C1 C2 C19 -9.29(18) . . . . ?
O1 C1 C2 C19 171.36(11) . . . . ?
C1 C2 C3 C4 -177.71(13) . . . . ?
C19 C2 C3 C4 -1.5(2) . . . . ?
C2 C3 C4 C9 0.5(2) . . . . ?
C2 C3 C4 C5 -179.51(14) . . . . ?
C9 C4 C5 C6 -0.3(2) . . . . ?
C3 C4 C5 C6 179.71(13) . . . . ?
C4 C5 C6 O3 -179.62(13) . . . . ?
C4 C5 C6 C7 0.7(2) . . . . ?
O3 C6 C7 O4 -1.07(19) . . . . ?
C5 C6 C7 O4 178.63(12) . . . . ?
O3 C6 C7 C8 179.82(13) . . . . ?
C5 C6 C7 C8 -0.5(2) . . . . ?
O4 C7 C8 C9 -179.10(14) . . . . ?
C6 C7 C8 C9 -0.1(2) . . . . ?
C7 C8 C9 C4 0.4(3) . . . . ?
C5 C4 C9 C8 -0.2(2) . . . . ?
C3 C4 C9 C8 179.72(14) . . . . ?
C5 C6 O3 C10 3.3(2) . . . . ?
C7 C6 O3 C10 -177.05(15) . . . . ?
C8 C7 O4 C11 -19.7(2) . . . . ?
C6 C7 O4 C11 161.24(14) . . . . ?
C7 O4 C11 C12 -69.76(18) . . . . ?
O4 C11 C12 C13 -56.51(19) . . . . ?
O4 C11 C12 C17 123.72(17) . . . . ?
C17 C12 C13 C14 -0.2(3) . . . . ?
C11 C12 C13 C14 -179.93(16) . . . . ?
C12 C13 C14 C15 0.6(3) . . . . ?
C13 C14 C15 C16 -0.4(3) . . . . ?
C14 C15 C16 C17 -0.4(4) . . . . ?
C13 C12 C17 C16 -0.6(3) . . . . ?
C11 C12 C17 C16 179.21(18) . . . . ?
C15 C16 C17 C12 0.8(3) . . . . ?
O6 C18 C19 C20 -25.0(2) . . . . ?
O5 C18 C19 C20 156.61(12) . . . . ?
O6 C18 C19 C2 156.86(13) . . . . ?
O5 C18 C19 C2 -21.57(16) . . . . ?
C3 C2 C19 C20 108.66(16) . . . . ?
C1 C2 C19 C20 -75.05(17) . . . . ?
C3 C2 C19 C18 -73.36(17) . . . . ?
C1 C2 C19 C18 102.93(13) . . . . ?
C18 C19 C20 C21 -177.53(13) . . . . ?
C2 C19 C20 C21 0.5(2) . . . . ?
C19 C20 C21 C26 166.40(15) . . . . ?
C19 C20 C21 C22 -12.4(2) . . . . ?
C26 C21 C22 C23 -1.6(2) . . . . ?
C20 C21 C22 C23 177.23(13) . . . . ?
C21 C22 C23 O7 -179.41(13) . . . . ?
C21 C22 C23 C24 0.6(2) . . . . ?
O7 C23 C24 O8 -0.79(18) . . . . ?
C22 C23 C24 O8 179.24(12) . . . . ?
O7 C23 C24 C25 -179.63(13) . . . . ?
C22 C23 C24 C25 0.4(2) . . . . ?
O8 C24 C25 C26 -179.03(14) . . . . ?
C23 C24 C25 C26 -0.3(2) . . . . ?
C24 C25 C26 C21 -0.8(3) . . . . ?
C22 C21 C26 C25 1.7(2) . . . . ?
C20 C21 C26 C25 -177.22(14) . . . . ?
C22 C23 O7 C27 -0.3(2) . . . . ?
C24 C23 O7 C27 179.77(15) . . . . ?
C25 C24 O8 C28 -1.7(2) . . . . ?
C23 C24 O8 C28 179.49(13) . . . . ?
C24 O8 C28 C29 179.75(12) . . . . ?
O8 C28 C29 C34 52.3(2) . . . . ?
O8 C28 C29 C30 -132.07(16) . . . . ?
C34 C29 C30 C31 0.7(3) . . . . ?
C28 C29 C30 C31 -175.04(17) . . . . ?
C29 C30 C31 C32 -0.7(3) . . . . ?
C30 C31 C32 C33 -0.1(4) . . . . ?
C31 C32 C33 C34 0.8(3) . . . . ?
C30 C29 C34 C33 0.0(3) . . . . ?
C28 C29 C34 C33 175.69(17) . . . . ?
C32 C33 C34 C29 -0.8(3) . . . . ?

loop_
_cod_related_entry_id
_cod_related_entry_database
_cod_related_entry_code
1 ChemSpider 21189231
